data_2005584
loop_
_publ_author_name
'Hager, O.'
'Foces-Foces, C.'
'Jagerovic, N.'
'Elguero, J.'
'Trofimenko, S.'

_publ_contact_author
;
     C. Foces-Foces
     Instituto de Quimica-Fisica Rocasolano, CSIC
     Dpto. de Cristalografia
     Serrano, 119
     E-28006 Madrid
     Spain
;
_publ_section_title
;
 5-Phenylindazole
;
_journal_issue 11
_journal_name_full 'Acta Crystallographica Section C'
_journal_page_first 2894
_journal_page_last 2896
_journal_paper_doi 10.1107/S0108270196007068
_journal_volume 52
_journal_year 1996
_chemical_formula_analytical 'C13 H10 N2'
_chemical_formula_moiety 'C13 H10 N2'
_chemical_formula_sum 'C13 H10 N2'
_chemical_formula_weight 194.23
_chemical_name_systematic 5-Phenylindazole
_space_group_IT_number 61
_symmetry_cell_setting orthorhombic
_symmetry_space_group_name_Hall '-P 2ac 2ab'
_symmetry_space_group_name_H-M 'P b c a'
_audit_creation_method from_xtal_archive_file_using_CIFIO
_cell_angle_alpha 90.00000
_cell_angle_beta 90.00000
_cell_angle_gamma 90.00000
_cell_formula_units_Z 8
_cell_length_a 5.9740(4)
_cell_length_b 8.2261(7)
_cell_length_c 40.685(4)
_cell_measurement_reflns_used 58
_cell_measurement_temperature 293
_cell_measurement_theta_max 45
_cell_measurement_theta_min 2
_cell_volume 1999.4(3)
_computing_cell_refinement 'LSUCRE (Appleman, 1983)'
_computing_data_collection 'Seifert XRD3000-S diffractometer'
_computing_data_reduction 'Xtal3.2 DIFDAT SORTREF ADDREF (Hall, Flack & Stewart, 1994)'
_computing_molecular_graphics Xtal3.2
_computing_publication_material Xtal3.2_BONDLA_CIFIO
_computing_structure_refinement Xtal3.2_CRYLSQ
_computing_structure_solution 'SIR92 (Altomare et al., 1994)'
_diffrn_ambient_temperature 293
_diffrn_measurement_device 'Seifert XRD3000-S diffractometer'
_diffrn_measurement_method '\w/2\q scans in bisecting geometry'
_diffrn_radiation_monochromator Graphite
_diffrn_radiation_source xray_tube
_diffrn_radiation_type 'Cu K\a'
_diffrn_radiation_wavelength 1.5418
_diffrn_reflns_av_R_equivalents .001
_diffrn_reflns_av_sigmaI/netI .015
_diffrn_reflns_limit_h_max 7
_diffrn_reflns_limit_h_min 0
_diffrn_reflns_limit_k_max 9
_diffrn_reflns_limit_k_min -1
_diffrn_reflns_limit_l_max 47
_diffrn_reflns_limit_l_min 0
_diffrn_reflns_number 1931
_diffrn_reflns_reduction_process equatorial_monochr_Lp
_diffrn_reflns_theta_max 64.89
_diffrn_reflns_theta_min 2.17
_diffrn_standards_decay_% 0
_diffrn_standards_interval_time '100 min'
_diffrn_standards_number 2
_exptl_absorpt_coefficient_mu 0.609
_exptl_absorpt_correction_type none
_exptl_crystal_colour colourless
_exptl_crystal_density_diffrn 1.291
_exptl_crystal_density_method none
_exptl_crystal_description plate
_exptl_crystal_F_000 816
_exptl_crystal_size_max 0.40
_exptl_crystal_size_mid 0.40
_exptl_crystal_size_min 0.10
_refine_diff_density_max .32
_refine_diff_density_min -.23
_refine_ls_abs_structure_details none
_refine_ls_extinction_coef 96(10)
_refine_ls_extinction_method 'Zachariasen (1967)'
_refine_ls_goodness_of_fit_all .456
_refine_ls_goodness_of_fit_obs .424
_refine_ls_matrix_type full
_refine_ls_number_constraints 0
_refine_ls_number_parameters 177
_refine_ls_number_reflns 1122
_refine_ls_number_restraints 0
_refine_ls_R_factor_all .065
_refine_ls_R_factor_obs .038
_refine_ls_shift/esd_max .013
_refine_ls_shift/esd_mean .001
_refine_ls_structure_factor_coef F
_refine_ls_weighting_scheme calc
_refine_ls_wR_factor_all .057
_refine_ls_wR_factor_obs .044
_reflns_number_observed 1122
_reflns_number_total 1550
_reflns_observed_criterion refl_observed_if_I____>_2_sigma(I___)
_cod_data_source_file bm1080.cif
_cod_data_source_block PHINDA
_cod_database_code 2005584

loop_
_symmetry_equiv_pos_as_xyz
+x,+y,+z
1/2-x,-y,1/2+z
1/2+x,1/2-y,-z
-x,1/2+y,1/2-z
-x,-y,-z
1/2+x,+y,1/2-z
1/2-x,1/2+y,+z
+x,1/2-y,1/2+z

loop_
_atom_site_aniso_label
_atom_site_aniso_U_11
_atom_site_aniso_U_22
_atom_site_aniso_U_33
_atom_site_aniso_U_12
_atom_site_aniso_U_13
_atom_site_aniso_U_23
N1 .0480(10) .0530(10) .0370(10) .0020(10) .0040(10) -.0010(10)
N2 .0500(10) .0560(10) .0430(10) -.0010(10) -.0054(9) -.0060(10)
C3 .0430(10) .0490(10) .0450(10) -.0030(10) -.0030(10) -.0020(10)
C31 .0360(10) .0410(10) .0400(10) .0010(10) -.0012(9) .0020(10)
C4 .0350(10) .0450(10) .0390(10) -.0010(10) .0031(9) .0010(10)
C5 .0360(10) .0430(10) .0370(10) .0020(10) .0006(9) .0010(10)
C6 .0360(10) .0460(10) .0450(10) -.0020(10) .0010(10) .0020(10)
C7 .0370(10) .0450(10) .0450(10) .0000(10) .0070(10) .0030(10)
C71 .0380(10) .0390(10) .0400(10) .0050(10) .0022(9) .0040(10)
C8 .0370(10) .0460(10) .0420(10) .0030(10) -.0005(9) -.0020(10)
C9 .056(2) .061(2) .0480(10) -.011(2) .0100(10) -.0080(10)
C10 .066(2) .071(2) .0470(10) -.005(2) .0130(10) .0000(10)
C11 .060(2) .067(2) .0410(10) .007(2) -.0010(10) -.0070(10)
C12 .063(2) .065(2) .054(2) -.008(2) -.0080(10) -.011(2)
C13 .0520(10) .060(2) .0490(10) -.010(2) .0010(10) -.0020(10)

loop_
_atom_site_label
_atom_site_fract_x
_atom_site_fract_y
_atom_site_fract_z
_atom_site_U_iso_or_equiv
_atom_site_thermal_displace_type
_atom_site_calc_flag
_atom_site_calc_attached_atom
N1 .5520(4) .3310(3) .52819(5) .046(1) Uani yes yes
N2 .3534(4) .2507(3) .52585(5) .049(1) Uani yes yes
C3 .2488(5) .2743(3) .55408(6) .046(1) Uani yes yes
C31 .3804(4) .3697(3) .57590(6) .039(1) Uani yes yes
C4 .3551(4) .4281(3) .60811(6) .040(1) Uani yes yes
C5 .5252(4) .5195(3) .62202(5) .039(1) Uani yes yes
C6 .7219(4) .5500(3) .60295(6) .042(1) Uani yes yes
C7 .7504(5) .4951(3) .57158(6) .042(1) Uani yes yes
C71 .5770(4) .4026(3) .55812(6) .039(1) Uani yes yes
C8 .5099(4) .5805(3) .65648(6) .041(1) Uani yes yes
C9 .3743(5) .5046(4) .67962(7) .055(2) Uani yes yes
C10 .3626(6) .5599(4) .71174(7) .061(2) Uani yes yes
C11 .4855(5) .6919(4) .72154(6) .056(2) Uani yes yes
C12 .6211(6) .7685(4) .69918(7) .060(2) Uani yes yes
C13 .6326(5) .7142(4) .66699(7) .054(2) Uani yes yes
H1 .648(5) .326(3) .5115(7) .019(7) Uiso ? ?
H3 .101(6) .224(4) .5593(8) .039(9) Uiso ? ?
H4 .221(5) .406(3) .6209(6) .017(7) Uiso ? ?
H6 .846(5) .616(3) .6135(7) .021(7) Uiso ? ?
H7 .892(5) .518(4) .5581(7) .024(7) Uiso ? ?
H9 .292(5) .409(4) .6728(7) .030(8) Uiso ? ?
H10 .277(6) .506(4) .7275(8) .041(9) Uiso ? ?
H11 .475(5) .728(4) .7449(8) .032(8) Uiso ? ?
H12 .701(6) .865(4) .7055(8) .05(1) Uiso ? ?
H13 .723(6) .774(4) .6511(7) .033(8) Uiso ? ?

loop_
_atom_type_symbol
_atom_type_scat_dispersion_real
_atom_type_scat_dispersion_imag
_atom_type_scat_source
C .017 .009 IntTabIV
N .029 .018 IntTabIV
H 0 0 IntTabIV

loop_
_geom_angle_atom_site_label_1
_geom_angle_atom_site_label_2
_geom_angle_atom_site_label_3
_geom_angle
_geom_angle_publ_flag
H1 N1 C71 129(2) ?
H1 N1 N2 119(2) ?
C71 N1 N2 111.6(2) yes
C3 N2 N1 106.2(2) yes
H3 C3 N2 123(2) ?
H3 C3 C31 126(2) ?
N2 C3 C31 111.3(2) yes
C4 C31 C71 120.3(2) yes
C4 C31 C3 135.4(2) yes
C71 C31 C3 104.3(2) yes
H4 C4 C5 119(2) ?
H4 C4 C31 122(2) ?
C5 C4 C31 119.2(2) yes
C4 C5 C6 118.4(2) yes
C4 C5 C8 121.5(2) ?
C6 C5 C8 120.1(2) ?
H6 C6 C7 119(2) ?
H6 C6 C5 118(2) ?
C7 C6 C5 123.5(2) yes
H7 C7 C6 123(2) ?
H7 C7 C71 120(2) ?
C6 C7 C71 117.0(2) yes
N1 C71 C7 131.9(2) yes
N1 C71 C31 106.6(2) yes
C7 C71 C31 121.5(2) yes
C13 C8 C9 117.0(2) yes
C13 C8 C5 121.6(2) ?
C9 C8 C5 121.4(2) ?
H9 C9 C10 121(2) ?
H9 C9 C8 118(2) ?
C10 C9 C8 121.4(3) ?
H10 C10 C11 118(2) ?
H10 C10 C9 121(2) ?
C11 C10 C9 120.5(3) ?
H11 C11 C10 119(2) ?
H11 C11 C12 122(2) ?
C10 C11 C12 119.2(3) ?
H12 C12 C11 120(2) ?
H12 C12 C13 120(2) ?
C11 C12 C13 120.5(3) ?
H13 C13 C12 119(2) ?
H13 C13 C8 119(2) ?
C12 C13 C8 121.4(3) ?

loop_
_geom_bond_atom_site_label_1
_geom_bond_atom_site_label_2
_geom_bond_distance
_geom_bond_publ_flag
N1 C71 1.361(3) yes
N1 N2 1.362(3) yes
N2 C3 1.322(3) yes
C3 H3 1.00(4) ?
C3 C31 1.422(4) yes
C31 C4 1.404(3) yes
C31 C71 1.405(3) yes
C4 H4 .97(3) ?
C4 C5 1.385(3) yes
C5 C6 1.431(3) yes
C5 C8 1.492(3) yes
C6 H6 1.02(3) ?
C6 C7 1.365(3) yes
C7 H7 1.03(3) ?
C7 C71 1.397(4) yes
C8 C13 1.389(4) ?
C8 C9 1.390(4) ?
C9 H9 .97(3) ?
C9 C10 1.386(4) ?
C10 H10 .93(3) ?
C10 C11 1.370(5) ?
C11 H11 1.00(3) ?
C11 C12 1.372(4) ?
C12 H12 .96(4) ?
C12 C13 1.385(4) ?
C13 H13 .98(3) ?

loop_
_geom_torsion_atom_site_label_1
_geom_torsion_atom_site_label_2
_geom_torsion_atom_site_label_3
_geom_torsion_atom_site_label_4
_geom_torsion_site_symmetry_1
_geom_torsion_site_symmetry_2
_geom_torsion_site_symmetry_3
_geom_torsion_site_symmetry_4
_geom_torsion
_geom_torsion_publ_flag
C4 C5 C8 C9 1_555 1_555 1_555 1_555 23.8(4) yes
C4 C5 C8 C13 1_555 1_555 1_555 1_555 -157.1(3) ?
